data_9012628
loop_
_publ_author_name
'Evsyunin, V. G.'
'Kashaev, A. A.'
'Rastsvetaeva, R. K.'

_publ_section_title
;
 Crystal structure of a new representative of Cr micas
;
_journal_name_full 'Crystallography Reports'
_journal_page_first 571
_journal_page_last 574
_journal_volume 42
_journal_year 1997
_chemical_compound_source 'Slyudyanka, Irkutsk, Russia'
_chemical_formula_sum 'Al1.28 Ba0.14 Cr1.42 F0.3 H1.7 K0.82 Mg0.18 Na0.04 O11.7 Si3 V0.12'
_chemical_name_mineral Chromphyllite
_space_group_IT_number 15
_symmetry_space_group_name_Hall '-C 2yc'
_symmetry_space_group_name_H-M 'C 1 2/c 1'
_cell_angle_alpha 90
_cell_angle_beta 95.59
_cell_angle_gamma 90
_cell_formula_units_Z 4
_cell_length_a 5.240
_cell_length_b 9.103
_cell_length_c 19.93
_cell_volume 946.134
_database_code_amcsd 0012352
_exptl_crystal_density_diffrn 3.159
_cod_original_formula_sum '(K.82 Ba.14 Na.04) Cr1.42 Al1.28 Mg.18 V.12 Si3 O11.7 F.3 H1.7'
_cod_database_code 9012628

loop_
_space_group_symop_operation_xyz
x,y,z
1/2+x,1/2+y,z
x,-y,1/2+z
1/2+x,1/2-y,1/2+z
-x,y,1/2-z
1/2-x,1/2+y,1/2-z
-x,-y,-z
1/2-x,1/2-y,-z

loop_
_atom_site_aniso_label
_atom_site_aniso_U_11
_atom_site_aniso_U_22
_atom_site_aniso_U_33
_atom_site_aniso_U_12
_atom_site_aniso_U_13
_atom_site_aniso_U_23
K 0.01819 0.01679 0.01993 0.00000 0.00157 0.00000
Ba 0.01819 0.01679 0.01993 0.00000 0.00157 0.00000
Na 0.01819 0.01679 0.01993 0.00000 0.00157 0.00000
CrM2 0.01323 0.01133 0.01794 0.00000 0.00262 0.00091
AlM2 0.01323 0.01133 0.01794 0.00000 0.00262 0.00091
MgM2 0.01323 0.01133 0.01794 0.00000 0.00262 0.00091
VM2 0.01323 0.01133 0.01794 0.00000 0.00262 0.00091
SiT1 0.00620 0.00420 0.01196 0.00000 0.00052 0.00183
AlT1 0.00620 0.00420 0.01196 0.00000 0.00052 0.00183
SiT2 0.00620 0.00420 0.01196 0.00000 0.00052 0.00183
AlT2 0.00620 0.00420 0.01196 0.00000 0.00052 0.00183
O1 0.02081 0.00840 0.01595 -0.00072 0.00524 0.01006
O2 0.01474 0.01637 0.01196 -0.00072 0.00210 0.03019
O3 0.01378 0.01889 0.01595 0.00313 -0.00210 -0.03750
O4 0.00868 0.01008 0.01196 0.00024 0.00000 -0.00091
O5 0.01047 0.00672 0.00997 0.00048 -0.00210 -0.00274
O6 0.01364 0.01049 0.01196 -0.00096 0.00367 0.01098
F6 0.01364 0.01049 0.01196 -0.00096 0.00367 0.01098

loop_
_atom_site_label
_atom_site_fract_x
_atom_site_fract_y
_atom_site_fract_z
_atom_site_occupancy
_atom_site_U_iso_or_equiv
_atom_site_type_symbol
_atom_site_attached_hydrogens
K 0.00000 0.09470 0.25000 0.82000 0.01950 K 0
Ba 0.00000 0.09470 0.25000 0.14000 0.01950 Ba 0
Na 0.00000 0.09470 0.25000 0.04000 0.01950 Na 0
CrM2 0.24950 0.08330 0.00000 0.71000 0.01469 Cr 0
AlM2 0.24950 0.08330 0.00000 0.14000 0.01469 Al 0
MgM2 0.24950 0.08330 0.00000 0.09000 0.01469 Mg 0
VM2 0.24950 0.08330 0.00000 0.06000 0.01469 V 0
SiT1 0.46430 0.92720 0.13690 0.75000 0.00773 Si 0
AlT1 0.46430 0.92720 0.13690 0.25000 0.00773 Al 0
SiT2 0.45430 0.25690 0.13690 0.75000 0.00785 Si 0
AlT2 0.45430 0.25690 0.13690 0.25000 0.00785 Al 0
O1 0.43740 0.09210 0.16970 1.00000 0.01520 O 0
O2 0.24050 0.35880 0.17010 1.00000 0.01520 O 0
O3 0.24050 0.82130 0.16230 1.00000 0.01646 O 0
O4 0.45440 0.93610 0.05470 1.00000 0.01140 O 0
O5 0.39830 0.25130 0.05440 1.00000 0.00887 O 0
O6 0.45210 0.56770 0.05240 0.85000 0.01267 O 0
F6 0.45210 0.56770 0.05240 0.15000 0.01267 F 0
H 0.08200 0.00000 0.45600 0.85000 ? H 0

loop_
_cod_changelog_entry_id
_cod_changelog_entry_author
_cod_changelog_entry_date
_cod_changelog_entry_text
1
;cod-tools version 3.8.0
Id: cif_guess_AMCSD_atom_types 9581 2023-05-17 12:35:41Z saulius
;
2023-05-23T09:21:40+03:00
;Derived atom types and hydrogen counts
from atom names that follow the AMCSD naming convention
(Wat == water, O-H == hydroxyl).
;

loop_
_cod_related_entry_id
_cod_related_entry_database
_cod_related_entry_code
1 AMCSD 0012352
